data_4518083
loop_
_publ_author_name
'Ye, Xiaohan'
'Wang, Chenhuan'
'Zhang, Shuyao'
'Wei, Jingwen'
'Shan, Chuan'
'Wojtas, Lukasz'
'Xie, Yan'
'Shi, Xiaodong'

_publ_section_title
;
 Facilitating Ir-Catalyzed C--H Alkynylation with Electrochemistry: Anodic
 Oxidation-Induced Reductive Elimination
;
_journal_name_full 'ACS Catalysis'
_journal_page_first 11693
_journal_page_last 11699
_journal_paper_doi 10.1021/acscatal.0c03207
_journal_year 2020
_chemical_formula_moiety 'C32 H44 Ir N Si'
_chemical_formula_sum 'C32 H44 Ir N Si'
_chemical_formula_weight 662.97
_space_group_crystal_system monoclinic
_space_group_IT_number 14
_space_group_name_Hall '-P 2yn'
_space_group_name_H-M_alt 'P 1 21/n 1'
_atom_sites_solution_hydrogens geom
_audit_creation_date 2020-01-09
_audit_creation_method
;
Olex2 1.2
(compiled 2018.05.29 svn.r3508 for OlexSys, GUI svn.r5506)
;
_cell_angle_alpha 90
_cell_angle_beta 103.0170(10)
_cell_angle_gamma 90
_cell_formula_units_Z 4
_cell_length_a 11.3222(3)
_cell_length_b 18.4507(5)
_cell_length_c 14.6046(4)
_cell_measurement_reflns_used 9442
_cell_measurement_temperature 100(2)
_cell_measurement_theta_max 72.36
_cell_measurement_theta_min 3.92
_cell_volume 2972.54(14)
_computing_cell_refinement 'SAINT V8.38A (?, 2016)'
_computing_data_reduction 'SAINT V8.38A (?, 2016)'
_computing_molecular_graphics 'Olex2 (Dolomanov et al., 2009)'
_computing_publication_material 'Olex2 (Dolomanov et al., 2009)'
_computing_structure_refinement 'XL (Sheldrick, 2008)'
_diffrn_ambient_temperature 100.01
_diffrn_measured_fraction_theta_full 0.997
_diffrn_measured_fraction_theta_max 0.992
_diffrn_measurement_device_type 'Bruker D8 Venture PHOTON II CPAD'
_diffrn_measurement_method 'omega scans'
_diffrn_radiation_monochromator mirrors
_diffrn_radiation_type CuK\a
_diffrn_radiation_wavelength 1.54178
_diffrn_reflns_av_R_equivalents 0.0349
_diffrn_reflns_av_unetI/netI 0.0228
_diffrn_reflns_Laue_measured_fraction_full 0.997
_diffrn_reflns_Laue_measured_fraction_max 0.992
_diffrn_reflns_limit_h_max 13
_diffrn_reflns_limit_h_min -13
_diffrn_reflns_limit_k_max 22
_diffrn_reflns_limit_k_min -22
_diffrn_reflns_limit_l_max 18
_diffrn_reflns_limit_l_min -18
_diffrn_reflns_number 35441
_diffrn_reflns_point_group_measured_fraction_full 0.997
_diffrn_reflns_point_group_measured_fraction_max 0.992
_diffrn_reflns_theta_full 67.679
_diffrn_reflns_theta_max 72.348
_diffrn_reflns_theta_min 3.923
_diffrn_source 'INCOATEC Imus micro-focus source'
_diffrn_standards_number 0
_exptl_absorpt_coefficient_mu 9.211
_exptl_absorpt_correction_T_max 0.6005
_exptl_absorpt_correction_T_min 0.4445
_exptl_absorpt_correction_type multi-scan
_exptl_absorpt_process_details
;
SADABS-2016/2 (Bruker,2016/2) was used for absorption correction.
wR2(int) was 0.0870 before and 0.0505 after correction.
The Ratio of minimum to maximum transmission is 0.7402.
The \l/2 correction factor is Not present.
;
_exptl_crystal_density_diffrn 1.481
_exptl_crystal_description needle
_exptl_crystal_F_000 1336
_exptl_crystal_size_max 0.12
_exptl_crystal_size_mid 0.06
_exptl_crystal_size_min 0.04
_refine_diff_density_max 0.315
_refine_diff_density_min -0.449
_refine_diff_density_rms 0.067
_refine_ls_extinction_method none
_refine_ls_goodness_of_fit_ref 1.101
_refine_ls_hydrogen_treatment constr
_refine_ls_matrix_type full
_refine_ls_number_parameters 328
_refine_ls_number_reflns 5821
_refine_ls_number_restraints 0
_refine_ls_restrained_S_all 1.101
_refine_ls_R_factor_all 0.0172
_refine_ls_R_factor_gt 0.0165
_refine_ls_shift/su_max 0.007
_refine_ls_shift/su_mean 0.000
_refine_ls_structure_factor_coef Fsqd
_refine_ls_weighting_details 'w=1/[\s^2^(Fo^2^)+(0.0116P)^2^+1.8028P] where P=(Fo^2^+2Fc^2^)/3'
_refine_ls_weighting_scheme calc
_refine_ls_wR_factor_gt 0.0378
_refine_ls_wR_factor_ref 0.0382
_reflns_Friedel_coverage 0.000
_reflns_number_gt 5670
_reflns_number_total 5821
_reflns_threshold_expression 'I > 2\s(I)'
_cod_data_source_file cs0c03207_si_003.cif
_cod_data_source_block yxh_12_40_2
_cod_database_code 4518083
_shelx_shelxl_version_number 2018/3
_shelx_space_group_comment
;
The symmetry employed for this shelxl refinement is uniquely defined
by the following loop, which should always be used as a source of
symmetry information in preference to the above space-group names.
They are only intended as comments.
;
_shelx_estimated_absorpt_t_max 0.710
_shelx_estimated_absorpt_t_min 0.404
_olex2_refinement_description
;
1. Fixed Uiso
 At 1.2 times of:
  All C(H) groups, All C(H,H) groups
 At 1.5 times of:
  All C(H,H,H) groups
2. Shared sites
{C29, N29}
{N22, C22}
3. Uiso/Uaniso restraints and constraints
Uanis(C29) = Uanis(N29)
Uanis(N22) = Uanis(C22)
4. Others
 Sof(C22)=Sof(H23A)=Sof(N29)=Sof(H30A)=1-FVAR(1)
 Sof(N22)=Sof(H23)=Sof(C29)=Sof(H30)=FVAR(1)
5.a Ternary CH refined with riding coordinates:
 C3(H3), C6(H6), C9(H9)
5.b Aromatic/amide H refined with riding coordinates:
 C23(H23), C23(H23A), C24(H24), C25(H25), C26(H26), C30(H30), C30(H30A),
 C31(H31), C32(H32), C33(H33)
5.c Idealised Me refined as rotating group:
 C4(H4A,H4B,H4C), C5(H5A,H5B,H5C), C7(H7A,H7B,H7C), C8(H8A,H8B,H8C), C10(H10A,
 H10B,H10C), C11(H11A,H11B,H11C), C17(H17A,H17B,H17C), C18(H18A,H18B,H18C),
 C19(H19A,H19B,H19C), C20(H20A,H20B,H20C), C21(H21A,H21B,H21C)
;
_olex2_submission_special_instructions 'No special instructions were received'

loop_
_space_group_symop_operation_xyz
'x, y, z'
'-x+1/2, y+1/2, -z+1/2'
'-x, -y, -z'
'x-1/2, -y-1/2, z-1/2'

loop_
_atom_site_label
_atom_site_type_symbol
_atom_site_fract_x
_atom_site_fract_y
_atom_site_fract_z
_atom_site_U_iso_or_equiv
_atom_site_adp_type
_atom_site_occupancy
_atom_site_site_symmetry_order
_atom_site_calc_flag
_atom_site_refinement_flags_posn
_atom_site_refinement_flags_adp
_atom_site_refinement_flags_occupancy
_atom_site_disorder_assembly
_atom_site_disorder_group
Ir1 Ir 0.18822(2) 0.60053(2) 0.39410(2) 0.01198(3) Uani 1 1 d . . . . .
C1 C 0.30478(17) 0.61172(10) 0.31217(13) 0.0155(4) Uani 1 1 d . . . . .
Si1 Si 0.45176(4) 0.61919(3) 0.16441(3) 0.01382(9) Uani 1 1 d . . . . .
C2 C 0.37168(17) 0.62034(11) 0.25887(14) 0.0186(4) Uani 1 1 d . . . . .
C3 C 0.46938(18) 0.52088(10) 0.13189(13) 0.0185(4) Uani 1 1 d . . . . .
H3 H 0.513110 0.519620 0.079571 0.022 Uiso 1 1 calc R . . . .
C4 C 0.3470(2) 0.48255(12) 0.09830(17) 0.0293(5) Uani 1 1 d . . . . .
H4A H 0.300335 0.486037 0.147065 0.044 Uiso 1 1 calc GR . . . .
H4B H 0.360775 0.431430 0.085760 0.044 Uiso 1 1 calc GR . . . .
H4C H 0.301787 0.505714 0.040604 0.044 Uiso 1 1 calc GR . . . .
C5 C 0.5458(2) 0.47986(11) 0.21574(15) 0.0302(5) Uani 1 1 d . . . . .
H5A H 0.626309 0.502110 0.233928 0.045 Uiso 1 1 calc GR . . . .
H5B H 0.554057 0.429145 0.198249 0.045 Uiso 1 1 calc GR . . . .
H5C H 0.506033 0.482080 0.268725 0.045 Uiso 1 1 calc GR . . . .
C6 C 0.60740(17) 0.65994(11) 0.20826(14) 0.0201(4) Uani 1 1 d . . . . .
H6 H 0.648998 0.630194 0.263369 0.024 Uiso 1 1 calc R . . . .
C7 C 0.6006(2) 0.73750(12) 0.24410(18) 0.0331(5) Uani 1 1 d . . . . .
H7A H 0.565081 0.769276 0.191302 0.050 Uiso 1 1 calc GR . . . .
H7B H 0.682364 0.754486 0.273511 0.050 Uiso 1 1 calc GR . . . .
H7C H 0.550031 0.738370 0.290426 0.050 Uiso 1 1 calc GR . . . .
C8 C 0.6867(2) 0.65644(13) 0.13592(17) 0.0307(5) Uani 1 1 d . . . . .
H8A H 0.690755 0.606295 0.114724 0.046 Uiso 1 1 calc GR . . . .
H8B H 0.768570 0.673555 0.164811 0.046 Uiso 1 1 calc GR . . . .
H8C H 0.651493 0.687247 0.082015 0.046 Uiso 1 1 calc GR . . . .
C9 C 0.36060(19) 0.67254(11) 0.06118(14) 0.0223(4) Uani 1 1 d . . . . .
H9 H 0.384587 0.724561 0.071788 0.027 Uiso 1 1 calc R . . . .
C10 C 0.2235(2) 0.66815(13) 0.05551(17) 0.0316(5) Uani 1 1 d . . . . .
H10A H 0.198567 0.617219 0.053588 0.047 Uiso 1 1 calc GR . . . .
H10B H 0.179703 0.692824 -0.001485 0.047 Uiso 1 1 calc GR . . . .
H10C H 0.205008 0.691622 0.110820 0.047 Uiso 1 1 calc GR . . . .
C11 C 0.3883(2) 0.65004(14) -0.03332(15) 0.0346(5) Uani 1 1 d . . . . .
H11A H 0.475554 0.654514 -0.029548 0.052 Uiso 1 1 calc GR . . . .
H11B H 0.343918 0.681636 -0.083308 0.052 Uiso 1 1 calc GR . . . .
H11C H 0.363206 0.599661 -0.047237 0.052 Uiso 1 1 calc GR . . . .
C12 C 0.03314(17) 0.65491(10) 0.43673(14) 0.0185(4) Uani 1 1 d . . . . .
C13 C 0.09898(18) 0.70561(10) 0.39072(13) 0.0188(4) Uani 1 1 d . . . . .
C14 C 0.21854(18) 0.71290(10) 0.44999(14) 0.0182(4) Uani 1 1 d . . . . .
C15 C 0.22896(17) 0.66556(10) 0.52777(13) 0.0168(4) Uani 1 1 d . . . . .
C16 C 0.11368(18) 0.62901(10) 0.51916(13) 0.0170(4) Uani 1 1 d . . . . .
C17 C -0.09860(18) 0.63591(13) 0.40426(17) 0.0294(5) Uani 1 1 d . . . . .
H17A H -0.116765 0.625187 0.336813 0.044 Uiso 1 1 calc GR . . . .
H17B H -0.148281 0.676858 0.416040 0.044 Uiso 1 1 calc GR . . . .
H17C H -0.116742 0.593295 0.438718 0.044 Uiso 1 1 calc GR . . . .
C18 C 0.0483(2) 0.75043(13) 0.30557(16) 0.0336(5) Uani 1 1 d . . . . .
H18A H 0.105757 0.751082 0.264422 0.050 Uiso 1 1 calc GR . . . .
H18B H 0.034740 0.800049 0.324842 0.050 Uiso 1 1 calc GR . . . .
H18C H -0.028739 0.729526 0.271683 0.050 Uiso 1 1 calc GR . . . .
C19 C 0.3138(2) 0.76396(11) 0.43197(18) 0.0293(5) Uani 1 1 d . . . . .
H19A H 0.392672 0.750551 0.471613 0.044 Uiso 1 1 calc GR . . . .
H19B H 0.293470 0.813563 0.446846 0.044 Uiso 1 1 calc GR . . . .
H19C H 0.317630 0.761145 0.365690 0.044 Uiso 1 1 calc GR . . . .
C20 C 0.3336(2) 0.66068(13) 0.61085(15) 0.0288(5) Uani 1 1 d . . . . .
H20A H 0.334180 0.612781 0.639959 0.043 Uiso 1 1 calc GR . . . .
H20B H 0.325616 0.698165 0.656617 0.043 Uiso 1 1 calc GR . . . .
H20C H 0.409453 0.667884 0.590425 0.043 Uiso 1 1 calc GR . . . .
C21 C 0.0861(2) 0.57679(12) 0.59051(15) 0.0285(5) Uani 1 1 d . . . . .
H21A H 0.013301 0.548907 0.562460 0.043 Uiso 1 1 calc GR . . . .
H21B H 0.072390 0.603751 0.644990 0.043 Uiso 1 1 calc GR . . . .
H21C H 0.154739 0.543669 0.610617 0.043 Uiso 1 1 calc GR . . . .
C22 C 0.26207(14) 0.49858(8) 0.42865(12) 0.0158(4) Uani 0.22(2) 1 d . . P A 2
N22 N 0.26207(14) 0.49858(8) 0.42865(12) 0.0158(4) Uani 0.78(2) 1 d . . P A 1
C23 C 0.34946(17) 0.48395(11) 0.50654(14) 0.0194(4) Uani 1 1 d . . . . .
H23 H 0.378451 0.522307 0.549069 0.023 Uiso 0.78(2) 1 calc R . P A 1
H23A H 0.378451 0.522307 0.549069 0.023 Uiso 0.22(2) 1 calc R . P A 2
C24 C 0.3980(2) 0.41566(12) 0.52657(17) 0.0282(5) Uani 1 1 d . . . . .
H24 H 0.458858 0.407115 0.581923 0.034 Uiso 1 1 calc R . . . .
C25 C 0.3561(2) 0.35965(12) 0.46420(19) 0.0319(5) Uani 1 1 d . . . . .
H25 H 0.387605 0.312058 0.476682 0.038 Uiso 1 1 calc R . . . .
C26 C 0.2683(2) 0.37367(11) 0.38395(18) 0.0292(5) Uani 1 1 d . . . . .
H26 H 0.239948 0.335707 0.340616 0.035 Uiso 1 1 calc R . . . .
C27 C 0.22079(18) 0.44371(10) 0.36614(15) 0.0199(4) Uani 1 1 d . . . . .
C28 C 0.12934(18) 0.46617(11) 0.28447(15) 0.0208(4) Uani 1 1 d . . . . .
C29 C 0.09691(16) 0.53924(10) 0.28350(13) 0.0186(4) Uani 0.78(2) 1 d . . P A 1
N29 N 0.09691(16) 0.53924(10) 0.28350(13) 0.0186(4) Uani 0.22(2) 1 d . . P A 2
C30 C 0.01307(19) 0.56466(13) 0.20587(15) 0.0272(4) Uani 1 1 d . . . . .
H30 H -0.009056 0.614407 0.203126 0.033 Uiso 0.78(2) 1 calc R . P A 1
H30A H -0.009056 0.614407 0.203126 0.033 Uiso 0.22(2) 1 calc R . P A 2
C31 C -0.0392(2) 0.51946(16) 0.13228(17) 0.0392(6) Uani 1 1 d . . . . .
H31 H -0.096880 0.538164 0.080069 0.047 Uiso 1 1 calc R . . . .
C32 C -0.0071(2) 0.44639(16) 0.13491(19) 0.0426(6) Uani 1 1 d . . . . .
H32 H -0.043011 0.415102 0.084677 0.051 Uiso 1 1 calc R . . . .
C33 C 0.0766(2) 0.41994(13) 0.21047(17) 0.0323(5) Uani 1 1 d . . . . .
H33 H 0.098876 0.370215 0.212571 0.039 Uiso 1 1 calc R . . . .

loop_
_atom_site_aniso_label
_atom_site_aniso_U_11
_atom_site_aniso_U_22
_atom_site_aniso_U_33
_atom_site_aniso_U_23
_atom_site_aniso_U_13
_atom_site_aniso_U_12
Ir1 0.01182(5) 0.01299(5) 0.01140(5) -0.00152(3) 0.00314(3) 0.00040(3)
C1 0.0153(8) 0.0154(8) 0.0153(9) -0.0021(7) 0.0024(7) 0.0009(7)
Si1 0.0156(2) 0.0144(2) 0.0122(2) 0.00009(18) 0.00463(18) 0.00002(18)
C2 0.0192(9) 0.0191(9) 0.0179(9) -0.0029(8) 0.0052(8) -0.0008(8)
C3 0.0252(9) 0.0157(9) 0.0154(9) -0.0009(7) 0.0064(8) 0.0015(8)
C4 0.0336(11) 0.0228(10) 0.0323(11) -0.0072(9) 0.0089(9) -0.0061(9)
C5 0.0472(13) 0.0181(9) 0.0223(10) 0.0010(8) 0.0017(10) 0.0079(10)
C6 0.0189(9) 0.0205(9) 0.0213(9) 0.0007(8) 0.0054(8) -0.0024(7)
C7 0.0337(12) 0.0255(11) 0.0405(13) -0.0096(10) 0.0091(10) -0.0095(9)
C8 0.0240(10) 0.0367(12) 0.0348(12) -0.0017(10) 0.0137(9) -0.0075(9)
C9 0.0295(10) 0.0189(9) 0.0168(9) 0.0018(8) 0.0015(8) 0.0045(8)
C10 0.0275(11) 0.0304(11) 0.0312(11) -0.0026(9) -0.0057(9) 0.0106(9)
C11 0.0478(14) 0.0386(13) 0.0167(10) 0.0077(9) 0.0056(10) 0.0139(11)
C12 0.0160(9) 0.0195(9) 0.0221(9) -0.0065(8) 0.0083(8) 0.0027(7)
C13 0.0242(9) 0.0148(8) 0.0177(9) -0.0007(7) 0.0054(8) 0.0059(8)
C14 0.0231(9) 0.0124(8) 0.0216(9) -0.0045(7) 0.0102(8) 0.0003(7)
C15 0.0190(9) 0.0145(8) 0.0172(9) -0.0043(7) 0.0043(7) 0.0014(7)
C16 0.0229(9) 0.0146(8) 0.0162(8) -0.0039(7) 0.0101(8) 0.0014(7)
C17 0.0138(9) 0.0340(12) 0.0398(12) -0.0087(10) 0.0051(9) 0.0016(8)
C18 0.0499(14) 0.0261(11) 0.0225(11) 0.0055(9) 0.0033(10) 0.0126(10)
C19 0.0351(11) 0.0172(9) 0.0412(13) -0.0044(9) 0.0204(10) -0.0067(9)
C20 0.0291(10) 0.0269(11) 0.0250(11) -0.0064(9) -0.0052(9) 0.0031(9)
C21 0.0464(13) 0.0210(10) 0.0233(10) -0.0020(9) 0.0191(10) -0.0066(10)
C22 0.0156(7) 0.0134(8) 0.0206(8) -0.0007(6) 0.0087(6) 0.0007(6)
N22 0.0156(7) 0.0134(8) 0.0206(8) -0.0007(6) 0.0087(6) 0.0007(6)
C23 0.0168(8) 0.0198(9) 0.0227(9) 0.0014(8) 0.0068(8) 0.0005(7)
C24 0.0223(10) 0.0284(11) 0.0363(12) 0.0118(10) 0.0113(9) 0.0056(9)
C25 0.0322(11) 0.0178(10) 0.0517(14) 0.0080(10) 0.0221(11) 0.0070(9)
C26 0.0332(11) 0.0160(9) 0.0447(13) -0.0061(9) 0.0222(11) -0.0035(9)
C27 0.0193(9) 0.0171(9) 0.0275(10) -0.0046(8) 0.0142(8) -0.0035(7)
C28 0.0186(9) 0.0232(9) 0.0240(10) -0.0085(8) 0.0122(8) -0.0073(8)
C29 0.0156(8) 0.0252(10) 0.0160(9) -0.0053(7) 0.0060(7) -0.0037(7)
N29 0.0156(8) 0.0252(10) 0.0160(9) -0.0053(7) 0.0060(7) -0.0037(7)
C30 0.0227(10) 0.0359(12) 0.0207(10) -0.0063(9) 0.0002(8) -0.0003(9)
C31 0.0295(11) 0.0584(16) 0.0249(11) -0.0124(11) -0.0038(9) -0.0016(11)
C32 0.0374(13) 0.0535(16) 0.0352(13) -0.0264(12) 0.0044(11) -0.0151(12)
C33 0.0307(11) 0.0323(11) 0.0368(12) -0.0180(10) 0.0133(10) -0.0118(10)

loop_
_atom_type_symbol
_atom_type_description
_atom_type_scat_dispersion_real
_atom_type_scat_dispersion_imag
_atom_type_scat_source
C C 0.0181 0.0091 'International Tables Vol C Tables 4.2.6.8 and 6.1.1.4'
H H 0.0000 0.0000 'International Tables Vol C Tables 4.2.6.8 and 6.1.1.4'
Ir Ir -4.7710 6.5667 'International Tables Vol C Tables 4.2.6.8 and 6.1.1.4'
N N 0.0311 0.0180 'International Tables Vol C Tables 4.2.6.8 and 6.1.1.4'
Si Si 0.2541 0.3302 'International Tables Vol C Tables 4.2.6.8 and 6.1.1.4'

loop_
_geom_angle_atom_site_label_1
_geom_angle_atom_site_label_2
_geom_angle_atom_site_label_3
_geom_angle
_geom_angle_site_symmetry_1
_geom_angle_site_symmetry_3
_geom_angle_publ_flag
C1 Ir1 C12 142.68(7) . . ?
C1 Ir1 C13 105.17(7) . . ?
C1 Ir1 C14 93.19(7) . . ?
C1 Ir1 C15 115.74(7) . . ?
C1 Ir1 C16 153.15(7) . . ?
C1 Ir1 C22 87.39(7) . . ?
C1 Ir1 N22 87.39(7) . . ?
C1 Ir1 C29 82.41(7) . . ?
C1 Ir1 N29 82.41(7) . . ?
C12 Ir1 C15 62.48(7) . . ?
C12 Ir1 C16 37.03(7) . . ?
C13 Ir1 C12 38.42(7) . . ?
C13 Ir1 C14 38.10(7) . . ?
C13 Ir1 C15 63.19(7) . . ?
C13 Ir1 C16 63.41(7) . . ?
C14 Ir1 C12 62.91(7) . . ?
C14 Ir1 C15 36.91(7) . . ?
C14 Ir1 C16 62.48(7) . . ?
C16 Ir1 C15 37.67(7) . . ?
C22 Ir1 C12 129.79(7) . . ?
C22 Ir1 C13 166.10(7) . . ?
C22 Ir1 C14 137.31(7) . . ?
C22 Ir1 C15 106.26(7) . . ?
C22 Ir1 C16 102.69(6) . . ?
N22 Ir1 C12 129.79(7) . . ?
N22 Ir1 C13 166.10(7) . . ?
N22 Ir1 C14 137.31(7) . . ?
N22 Ir1 C15 106.26(7) . . ?
N22 Ir1 C16 102.69(6) . . ?
C29 Ir1 C12 100.32(7) . . ?
C29 Ir1 C13 108.88(7) . . ?
C29 Ir1 C14 144.21(8) . . ?
C29 Ir1 C15 161.17(7) . . ?
C29 Ir1 C16 123.78(7) . . ?
C29 Ir1 N22 78.20(7) . . ?
N29 Ir1 C12 100.32(7) . . ?
N29 Ir1 C13 108.88(7) . . ?
N29 Ir1 C14 144.21(8) . . ?
N29 Ir1 C15 161.17(7) . . ?
N29 Ir1 C16 123.78(7) . . ?
N29 Ir1 C22 78.20(7) . . ?
C2 C1 Ir1 176.77(17) . . ?
C2 Si1 C3 107.48(9) . . ?
C2 Si1 C6 108.98(9) . . ?
C2 Si1 C9 108.81(9) . . ?
C3 Si1 C9 111.46(9) . . ?
C6 Si1 C3 108.82(9) . . ?
C6 Si1 C9 111.18(9) . . ?
C1 C2 Si1 168.04(17) . . ?
Si1 C3 H3 108.2 . . ?
C4 C3 Si1 112.49(14) . . ?
C4 C3 H3 108.2 . . ?
C5 C3 Si1 110.17(13) . . ?
C5 C3 H3 108.2 . . ?
C5 C3 C4 109.57(18) . . ?
C3 C4 H4A 109.5 . . ?
C3 C4 H4B 109.5 . . ?
C3 C4 H4C 109.5 . . ?
H4A C4 H4B 109.5 . . ?
H4A C4 H4C 109.5 . . ?
H4B C4 H4C 109.5 . . ?
C3 C5 H5A 109.5 . . ?
C3 C5 H5B 109.5 . . ?
C3 C5 H5C 109.5 . . ?
H5A C5 H5B 109.5 . . ?
H5A C5 H5C 109.5 . . ?
H5B C5 H5C 109.5 . . ?
Si1 C6 H6 106.8 . . ?
C7 C6 Si1 111.88(14) . . ?
C7 C6 H6 106.8 . . ?
C7 C6 C8 110.91(17) . . ?
C8 C6 Si1 113.30(14) . . ?
C8 C6 H6 106.8 . . ?
C6 C7 H7A 109.5 . . ?
C6 C7 H7B 109.5 . . ?
C6 C7 H7C 109.5 . . ?
H7A C7 H7B 109.5 . . ?
H7A C7 H7C 109.5 . . ?
H7B C7 H7C 109.5 . . ?
C6 C8 H8A 109.5 . . ?
C6 C8 H8B 109.5 . . ?
C6 C8 H8C 109.5 . . ?
H8A C8 H8B 109.5 . . ?
H8A C8 H8C 109.5 . . ?
H8B C8 H8C 109.5 . . ?
Si1 C9 H9 107.1 . . ?
C10 C9 Si1 112.15(15) . . ?
C10 C9 H9 107.1 . . ?
C10 C9 C11 110.16(19) . . ?
C11 C9 Si1 112.81(14) . . ?
C11 C9 H9 107.1 . . ?
C9 C10 H10A 109.5 . . ?
C9 C10 H10B 109.5 . . ?
C9 C10 H10C 109.5 . . ?
H10A C10 H10B 109.5 . . ?
H10A C10 H10C 109.5 . . ?
H10B C10 H10C 109.5 . . ?
C9 C11 H11A 109.5 . . ?
C9 C11 H11B 109.5 . . ?
C9 C11 H11C 109.5 . . ?
H11A C11 H11B 109.5 . . ?
H11A C11 H11C 109.5 . . ?
H11B C11 H11C 109.5 . . ?
C13 C12 Ir1 69.02(10) . . ?
C13 C12 C17 125.54(19) . . ?
C16 C12 Ir1 71.91(10) . . ?
C16 C12 C13 108.10(16) . . ?
C16 C12 C17 126.31(19) . . ?
C17 C12 Ir1 126.56(14) . . ?
C12 C13 Ir1 72.56(10) . . ?
C12 C13 C18 126.88(19) . . ?
C14 C13 Ir1 72.63(10) . . ?
C14 C13 C12 107.05(16) . . ?
C14 C13 C18 125.51(19) . . ?
C18 C13 Ir1 126.80(14) . . ?
C13 C14 Ir1 69.27(10) . . ?
C13 C14 C19 124.72(19) . . ?
C15 C14 Ir1 72.41(10) . . ?
C15 C14 C13 108.77(16) . . ?
C15 C14 C19 126.50(19) . . ?
C19 C14 Ir1 125.34(13) . . ?
C14 C15 Ir1 70.68(10) . . ?
C14 C15 C16 107.86(17) . . ?
C14 C15 C20 126.55(18) . . ?
C16 C15 Ir1 70.84(10) . . ?
C16 C15 C20 125.14(18) . . ?
C20 C15 Ir1 129.97(13) . . ?
C12 C16 Ir1 71.06(10) . . ?
C12 C16 C15 108.12(16) . . ?
C12 C16 C21 127.59(19) . . ?
C15 C16 Ir1 71.49(10) . . ?
C15 C16 C21 124.18(19) . . ?
C21 C16 Ir1 126.17(13) . . ?
C12 C17 H17A 109.5 . . ?
C12 C17 H17B 109.5 . . ?
C12 C17 H17C 109.5 . . ?
H17A C17 H17B 109.5 . . ?
H17A C17 H17C 109.5 . . ?
H17B C17 H17C 109.5 . . ?
C13 C18 H18A 109.5 . . ?
C13 C18 H18B 109.5 . . ?
C13 C18 H18C 109.5 . . ?
H18A C18 H18B 109.5 . . ?
H18A C18 H18C 109.5 . . ?
H18B C18 H18C 109.5 . . ?
C14 C19 H19A 109.5 . . ?
C14 C19 H19B 109.5 . . ?
C14 C19 H19C 109.5 . . ?
H19A C19 H19B 109.5 . . ?
H19A C19 H19C 109.5 . . ?
H19B C19 H19C 109.5 . . ?
C15 C20 H20A 109.5 . . ?
C15 C20 H20B 109.5 . . ?
C15 C20 H20C 109.5 . . ?
H20A C20 H20B 109.5 . . ?
H20A C20 H20C 109.5 . . ?
H20B C20 H20C 109.5 . . ?
C16 C21 H21A 109.5 . . ?
C16 C21 H21B 109.5 . . ?
C16 C21 H21C 109.5 . . ?
H21A C21 H21B 109.5 . . ?
H21A C21 H21C 109.5 . . ?
H21B C21 H21C 109.5 . . ?
C23 C22 Ir1 124.24(13) . . ?
C23 C22 C27 119.06(17) . . ?
C27 C22 Ir1 116.67(13) . . ?
C23 N22 Ir1 124.24(13) . . ?
C23 N22 C27 119.06(17) . . ?
C27 N22 Ir1 116.67(13) . . ?
C22 C23 H23A 118.7 . . ?
C22 C23 C24 122.7(2) . . ?
N22 C23 H23 118.7 . . ?
N22 C23 C24 122.7(2) . . ?
C24 C23 H23 118.7 . . ?
C24 C23 H23A 118.7 . . ?
C23 C24 H24 120.7 . . ?
C23 C24 C25 118.7(2) . . ?
C25 C24 H24 120.7 . . ?
C24 C25 H25 120.3 . . ?
C26 C25 C24 119.5(2) . . ?
C26 C25 H25 120.3 . . ?
C25 C26 H26 119.9 . . ?
C25 C26 C27 120.2(2) . . ?
C27 C26 H26 119.9 . . ?
C22 C27 C26 119.9(2) . . ?
C22 C27 C28 114.11(17) . . ?
N22 C27 C26 119.9(2) . . ?
N22 C27 C28 114.11(17) . . ?
C26 C27 C28 126.04(19) . . ?
C29 C28 C27 114.90(17) . . ?
C29 C28 C33 121.0(2) . . ?
N29 C28 C27 114.90(17) . . ?
N29 C28 C33 121.0(2) . . ?
C33 C28 C27 124.1(2) . . ?
C28 C29 Ir1 116.08(14) . . ?
C30 C29 Ir1 126.06(15) . . ?
C30 C29 C28 117.71(18) . . ?
C28 N29 Ir1 116.08(14) . . ?
C30 N29 Ir1 126.06(15) . . ?
C30 N29 C28 117.71(18) . . ?
C29 C30 H30 119.1 . . ?
N29 C30 H30A 119.1 . . ?
C31 C30 C29 121.7(2) . . ?
C31 C30 N29 121.7(2) . . ?
C31 C30 H30 119.1 . . ?
C31 C30 H30A 119.1 . . ?
C30 C31 H31 120.1 . . ?
C30 C31 C32 119.9(2) . . ?
C32 C31 H31 120.1 . . ?
C31 C32 H32 120.2 . . ?
C33 C32 C31 119.6(2) . . ?
C33 C32 H32 120.2 . . ?
C28 C33 H33 120.0 . . ?
C32 C33 C28 120.1(2) . . ?
C32 C33 H33 120.0 . . ?

loop_
_geom_bond_atom_site_label_1
_geom_bond_atom_site_label_2
_geom_bond_distance
_geom_bond_site_symmetry_2
_geom_bond_publ_flag
Ir1 C1 1.9818(19) . ?
Ir1 C12 2.2292(18) . ?
Ir1 C13 2.1816(18) . ?
Ir1 C14 2.2263(18) . ?
Ir1 C15 2.2489(18) . ?
Ir1 C16 2.2402(18) . ?
Ir1 C22 2.0741(16) . ?
Ir1 N22 2.0741(16) . ?
Ir1 C29 2.0505(18) . ?
Ir1 N29 2.0505(18) . ?
C1 C2 1.213(3) . ?
Si1 C2 1.814(2) . ?
Si1 C3 1.8969(19) . ?
Si1 C6 1.890(2) . ?
Si1 C9 1.899(2) . ?
C3 H3 1.0000 . ?
C3 C4 1.534(3) . ?
C3 C5 1.531(3) . ?
C4 H4A 0.9800 . ?
C4 H4B 0.9800 . ?
C4 H4C 0.9800 . ?
C5 H5A 0.9800 . ?
C5 H5B 0.9800 . ?
C5 H5C 0.9800 . ?
C6 H6 1.0000 . ?
C6 C7 1.532(3) . ?
C6 C8 1.534(3) . ?
C7 H7A 0.9800 . ?
C7 H7B 0.9800 . ?
C7 H7C 0.9800 . ?
C8 H8A 0.9800 . ?
C8 H8B 0.9800 . ?
C8 H8C 0.9800 . ?
C9 H9 1.0000 . ?
C9 C10 1.537(3) . ?
C9 C11 1.540(3) . ?
C10 H10A 0.9800 . ?
C10 H10B 0.9800 . ?
C10 H10C 0.9800 . ?
C11 H11A 0.9800 . ?
C11 H11B 0.9800 . ?
C11 H11C 0.9800 . ?
C12 C13 1.452(3) . ?
C12 C16 1.419(3) . ?
C12 C17 1.501(3) . ?
C13 C14 1.439(3) . ?
C13 C18 1.496(3) . ?
C14 C15 1.417(3) . ?
C14 C19 1.500(3) . ?
C15 C16 1.449(3) . ?
C15 C20 1.495(3) . ?
C16 C21 1.503(3) . ?
C17 H17A 0.9800 . ?
C17 H17B 0.9800 . ?
C17 H17C 0.9800 . ?
C18 H18A 0.9800 . ?
C18 H18B 0.9800 . ?
C18 H18C 0.9800 . ?
C19 H19A 0.9800 . ?
C19 H19B 0.9800 . ?
C19 H19C 0.9800 . ?
C20 H20A 0.9800 . ?
C20 H20B 0.9800 . ?
C20 H20C 0.9800 . ?
C21 H21A 0.9800 . ?
C21 H21B 0.9800 . ?
C21 H21C 0.9800 . ?
C22 C23 1.356(3) . ?
C22 C27 1.373(3) . ?
N22 C23 1.356(3) . ?
N22 C27 1.373(3) . ?
C23 H23 0.9500 . ?
C23 H23A 0.9500 . ?
C23 C24 1.379(3) . ?
C24 H24 0.9500 . ?
C24 C25 1.389(4) . ?
C25 H25 0.9500 . ?
C25 C26 1.380(4) . ?
C26 H26 0.9500 . ?
C26 C27 1.401(3) . ?
C27 C28 1.453(3) . ?
C28 C29 1.396(3) . ?
C28 N29 1.396(3) . ?
C28 C33 1.401(3) . ?
C29 C30 1.386(3) . ?
N29 C30 1.386(3) . ?
C30 H30 0.9500 . ?
C30 H30A 0.9500 . ?
C30 C31 1.384(3) . ?
C31 H31 0.9500 . ?
C31 C32 1.395(4) . ?
C32 H32 0.9500 . ?
C32 C33 1.372(4) . ?
C33 H33 0.9500 . ?

loop_
_geom_torsion_atom_site_label_1
_geom_torsion_atom_site_label_2
_geom_torsion_atom_site_label_3
_geom_torsion_atom_site_label_4
_geom_torsion
_geom_torsion_site_symmetry_1
_geom_torsion_site_symmetry_2
_geom_torsion_site_symmetry_3
_geom_torsion_site_symmetry_4
_geom_torsion_publ_flag
Ir1 C12 C13 C14 -64.94(12) . . . . ?
Ir1 C12 C13 C18 123.3(2) . . . . ?
Ir1 C12 C16 C15 62.27(12) . . . . ?
Ir1 C12 C16 C21 -121.55(19) . . . . ?
Ir1 C13 C14 C15 -61.98(13) . . . . ?
Ir1 C13 C14 C19 119.35(18) . . . . ?
Ir1 C14 C15 C16 -61.43(12) . . . . ?
Ir1 C14 C15 C20 125.98(19) . . . . ?
Ir1 C15 C16 C12 -61.99(12) . . . . ?
Ir1 C15 C16 C21 121.66(18) . . . . ?
Ir1 C22 C23 C24 -178.90(15) . . . . ?
Ir1 C22 C27 C26 178.78(14) . . . . ?
Ir1 C22 C27 C28 -0.5(2) . . . . ?
Ir1 N22 C23 C24 -178.90(15) . . . . ?
Ir1 N22 C27 C26 178.78(14) . . . . ?
Ir1 N22 C27 C28 -0.5(2) . . . . ?
Ir1 C29 C30 C31 176.57(18) . . . . ?
Ir1 N29 C30 C31 176.57(18) . . . . ?
C2 Si1 C3 C4 60.32(16) . . . . ?
C2 Si1 C3 C5 -62.25(17) . . . . ?
C2 Si1 C6 C7 -58.05(17) . . . . ?
C2 Si1 C6 C8 175.67(15) . . . . ?
C2 Si1 C9 C10 -31.01(17) . . . . ?
C2 Si1 C9 C11 -156.11(16) . . . . ?
C3 Si1 C2 C1 -43.8(9) . . . . ?
C3 Si1 C6 C7 -174.98(15) . . . . ?
C3 Si1 C6 C8 58.74(17) . . . . ?
C3 Si1 C9 C10 87.34(16) . . . . ?
C3 Si1 C9 C11 -37.75(19) . . . . ?
C6 Si1 C2 C1 -161.6(8) . . . . ?
C6 Si1 C3 C4 178.20(14) . . . . ?
C6 Si1 C3 C5 55.63(17) . . . . ?
C6 Si1 C9 C10 -151.05(14) . . . . ?
C6 Si1 C9 C11 83.86(18) . . . . ?
C9 Si1 C2 C1 77.0(9) . . . . ?
C9 Si1 C3 C4 -58.83(17) . . . . ?
C9 Si1 C3 C5 178.60(15) . . . . ?
C9 Si1 C6 C7 61.88(17) . . . . ?
C9 Si1 C6 C8 -64.40(17) . . . . ?
C12 C13 C14 Ir1 64.89(12) . . . . ?
C12 C13 C14 C15 2.9(2) . . . . ?
C12 C13 C14 C19 -175.76(17) . . . . ?
C13 C12 C16 Ir1 -59.79(12) . . . . ?
C13 C12 C16 C15 2.5(2) . . . . ?
C13 C12 C16 C21 178.66(18) . . . . ?
C13 C14 C15 Ir1 60.01(12) . . . . ?
C13 C14 C15 C16 -1.4(2) . . . . ?
C13 C14 C15 C20 -174.02(18) . . . . ?
C14 C15 C16 Ir1 61.32(12) . . . . ?
C14 C15 C16 C12 -0.7(2) . . . . ?
C14 C15 C16 C21 -177.01(17) . . . . ?
C16 C12 C13 Ir1 61.62(12) . . . . ?
C16 C12 C13 C14 -3.3(2) . . . . ?
C16 C12 C13 C18 -175.06(18) . . . . ?
C17 C12 C13 Ir1 -120.67(19) . . . . ?
C17 C12 C13 C14 174.39(18) . . . . ?
C17 C12 C13 C18 2.7(3) . . . . ?
C17 C12 C16 Ir1 122.52(19) . . . . ?
C17 C12 C16 C15 -175.21(18) . . . . ?
C17 C12 C16 C21 1.0(3) . . . . ?
C18 C13 C14 Ir1 -123.22(19) . . . . ?
C18 C13 C14 C15 174.80(18) . . . . ?
C18 C13 C14 C19 -3.9(3) . . . . ?
C19 C14 C15 Ir1 -121.35(19) . . . . ?
C19 C14 C15 C16 177.22(17) . . . . ?
C19 C14 C15 C20 4.6(3) . . . . ?
C20 C15 C16 Ir1 -125.95(18) . . . . ?
C20 C15 C16 C12 172.06(18) . . . . ?
C20 C15 C16 C21 -4.3(3) . . . . ?
C22 C23 C24 C25 0.3(3) . . . . ?
C22 C27 C28 N29 -1.0(2) . . . . ?
C22 C27 C28 C33 178.27(18) . . . . ?
N22 C23 C24 C25 0.3(3) . . . . ?
N22 C27 C28 C29 -1.0(2) . . . . ?
N22 C27 C28 C33 178.27(18) . . . . ?
C23 C22 C27 C26 0.6(3) . . . . ?
C23 C22 C27 C28 -178.67(16) . . . . ?
C23 N22 C27 C26 0.6(3) . . . . ?
C23 N22 C27 C28 -178.67(16) . . . . ?
C23 C24 C25 C26 0.5(3) . . . . ?
C24 C25 C26 C27 -0.8(3) . . . . ?
C25 C26 C27 C22 0.2(3) . . . . ?
C25 C26 C27 N22 0.2(3) . . . . ?
C25 C26 C27 C28 179.38(19) . . . . ?
C26 C27 C28 C29 179.77(19) . . . . ?
C26 C27 C28 N29 179.77(19) . . . . ?
C26 C27 C28 C33 -0.9(3) . . . . ?
C27 C22 C23 C24 -0.9(3) . . . . ?
C27 N22 C23 C24 -0.9(3) . . . . ?
C27 C28 C29 Ir1 2.1(2) . . . . ?
C27 C28 C29 C30 177.83(17) . . . . ?
C27 C28 N29 Ir1 2.1(2) . . . . ?
C27 C28 N29 C30 177.83(17) . . . . ?
C27 C28 C33 C32 -178.4(2) . . . . ?
C28 C29 C30 C31 1.3(3) . . . . ?
C28 N29 C30 C31 1.3(3) . . . . ?
C29 C28 C33 C32 0.8(3) . . . . ?
C29 C30 C31 C32 -0.4(4) . . . . ?
N29 C28 C33 C32 0.8(3) . . . . ?
N29 C30 C31 C32 -0.4(4) . . . . ?
C30 C31 C32 C33 -0.3(4) . . . . ?
C31 C32 C33 C28 0.1(4) . . . . ?
C33 C28 C29 Ir1 -177.24(15) . . . . ?
C33 C28 C29 C30 -1.5(3) . . . . ?
C33 C28 N29 Ir1 -177.24(15) . . . . ?
C33 C28 N29 C30 -1.5(3) . . . . ?
